data_7028128
loop_
_publ_author_name
'Chan, Pui-Ming'
'Yu, Wing-Yiu'
'Che, Chi-Ming'
'Cheung, Kung-Kai'

_publ_contact_author
;
    ENTER NAME
 ENTER ADDRESS
;
_publ_section_title
;
 Nitrido-ruthenium(VI) and -osmium(VI) complexes containing chelating
 multianionic (N, O) ligands. Synthesis, crystal structures and reactions
 with triphenylphosphine
;
_journal_issue 19
_journal_name_full 'Journal of the Chemical Society, Dalton Transactions'
_journal_page_first 3183
_journal_paper_doi 10.1039/a804204g
_journal_year 1998
_chemical_formula_moiety 'C23 H18 Cl2 N4 O3 Os '
_chemical_formula_sum 'C23 H18 Cl2 N4 O3 Os'
_chemical_formula_weight 659.53
_space_group_IT_number 14
_symmetry_cell_setting monoclinic
_symmetry_Int_Tables_number 14
_symmetry_space_group_name_Hall '-P 2yn'
_symmetry_space_group_name_H-M 'P 1 21/n 1'
_audit_creation_date 'Mon Jun  8 17:51:37 1998'
_audit_creation_method 'from TEXRAY.INF file'
_cell_angle_alpha 90
_cell_angle_beta 91.581(7)
_cell_angle_gamma 90
_cell_formula_units_Z 4
_cell_length_a 14.107(2)
_cell_length_b 10.225(1)
_cell_length_c 15.2160(9)
_cell_measurement_reflns_used 25
_cell_measurement_temperature 301.2
_cell_measurement_theta_max 48.8
_cell_measurement_theta_min 48.4
_cell_volume 2194.0(4)
_computing_cell_refinement 'MSC/AFC Diffractometer Control'
_computing_data_collection 'MSC/AFC Diffractometer Control'
_computing_data_reduction teXsan
_computing_publication_material teXsan
_computing_structure_refinement teXsan
_computing_structure_solution 'DIRDIF92 (PATTY)'
_diffrn_ambient_temperature 301.2
_diffrn_measurement_device AFC7R
_diffrn_measurement_method 'omega scans with profile analysis'
_diffrn_orient_matrix_UB_11 0.00376
_diffrn_orient_matrix_UB_12 0.00391
_diffrn_orient_matrix_UB_13 -0.06548
_diffrn_orient_matrix_UB_21 -0.07074
_diffrn_orient_matrix_UB_22 -0.00426
_diffrn_orient_matrix_UB_23 -0.00541
_diffrn_orient_matrix_UB_31 -0.00323
_diffrn_orient_matrix_UB_32 0.09762
_diffrn_orient_matrix_UB_33 0.00239
_diffrn_radiation_monochromator graphite
_diffrn_radiation_source 'X-ray tube'
_diffrn_radiation_type MoKalpha
_diffrn_radiation_wavelength 0.7107
_diffrn_reflns_av_R_equivalents 0.93
_diffrn_reflns_limit_h_max 16
_diffrn_reflns_limit_h_min 0
_diffrn_reflns_limit_k_max 11
_diffrn_reflns_limit_k_min 0
_diffrn_reflns_limit_l_max 17
_diffrn_reflns_limit_l_min -17
_diffrn_reflns_number 4051
_diffrn_reflns_theta_max 24.50
_diffrn_standards_decay_% 0.87
_diffrn_standards_interval_count 300
_diffrn_standards_number 3
_exptl_absorpt_coefficient_mu 6.087
_exptl_absorpt_correction_T_max 1.000
_exptl_absorpt_correction_T_min 0.427
_exptl_absorpt_correction_type empirical
_exptl_absorpt_process_details psi-scan
_exptl_crystal_colour brown
_exptl_crystal_density_diffrn 1.997
_exptl_crystal_density_meas 0.000
_exptl_crystal_description prism
_exptl_crystal_F_000 1272.00
_exptl_crystal_size_max 0.300
_exptl_crystal_size_mid 0.200
_exptl_crystal_size_min 0.100
_refine_diff_density_max 0.61
_refine_diff_density_min -1.08
_refine_ls_extinction_coef 0.00000
_refine_ls_extinction_method none
_refine_ls_goodness_of_fit_obs 1.390
_refine_ls_hydrogen_treatment noref
_refine_ls_matrix_type full
_refine_ls_number_parameters 298
_refine_ls_number_reflns 3223
_refine_ls_number_restraints 0
_refine_ls_R_factor_obs 0.0197
_refine_ls_shift/esd_max 0.0030
_refine_ls_structure_factor_coef F
_refine_ls_weighting_scheme sigma
_refine_ls_wR_factor_obs 0.0280
_reflns_number_observed 3223
_reflns_number_total 3884
_reflns_observed_criterion 3.00
_cod_data_source_file g804204sup1.cif
_cod_data_source_block Complex_2b
_cod_original_sg_symbol_H-M P2(1)/n
_cod_original_formula_sum 'C23 H18 Cl2 N4 O3 Os '
_cod_database_code 7028128

loop_
_symmetry_equiv_pos_as_xyz
'   +x,   +y,   +z'
1/2-x,1/2+y,1/2-z
'   -x,   -y,   -z'
1/2+x,1/2-y,1/2+z

loop_
_atom_site_aniso_label
_atom_site_aniso_U_11
_atom_site_aniso_U_22
_atom_site_aniso_U_33
_atom_site_aniso_U_12
_atom_site_aniso_U_13
_atom_site_aniso_U_23
Os(1) 0.0319(1) 0.0345(1) 0.0249(1) 0.00833(6) -0.00391(7) 0.00458(6)
Cl(1) 0.0534(7) 0.0707(8) 0.0327(5) 0.0108(6) 0.0026(5) -0.0080(5)
Cl(2) 0.0533(7) 0.0418(6) 0.0535(7) 0.0157(5) 0.0099(5) 0.0006(5)
O(1) 0.034(2) 0.041(2) 0.033(1) 0.010(1) -0.013(1) -0.003(1)
O(2) 0.047(2) 0.042(2) 0.024(1) 0.005(1) -0.011(1) -0.001(1)
O(3) 0.055(2) 0.041(2) 0.034(2) 0.020(2) -0.008(1) 0.004(1)
N(1) 0.042(2) 0.047(2) 0.036(2) 0.005(2) -0.006(2) 0.006(2)
N(2) 0.033(2) 0.037(2) 0.023(2) 0.005(1) -0.006(1) 0.004(1)
N(3) 0.033(2) 0.033(2) 0.026(2) 0.002(1) -0.005(1) 0.003(1)
N(4) 0.024(2) 0.033(2) 0.031(2) -0.001(1) -0.004(1) 0.002(1)
C(1) 0.026(2) 0.029(2) 0.034(2) 0.002(2) -0.010(2) 0.006(2)
C(2) 0.032(2) 0.040(2) 0.035(2) 0.006(2) -0.003(2) 0.003(2)
C(3) 0.034(2) 0.041(3) 0.049(3) 0.009(2) -0.002(2) 0.010(2)
C(4) 0.035(2) 0.051(3) 0.043(2) 0.005(2) -0.016(2) 0.011(2)
C(5) 0.036(2) 0.038(2) 0.034(2) 0.002(2) -0.008(2) 0.003(2)
C(6) 0.033(2) 0.027(2) 0.030(2) -0.005(2) -0.005(2) 0.006(2)
C(7) 0.029(2) 0.029(2) 0.035(2) -0.006(2) -0.011(2) 0.007(2)
C(8) 0.028(2) 0.032(2) 0.028(2) 0.001(2) -0.006(2) 0.001(2)
C(9) 0.036(2) 0.041(3) 0.031(2) 0.003(2) -0.006(2) 0.006(2)
C(10) 0.037(2) 0.041(2) 0.030(2) -0.004(2) 0.002(2) -0.004(2)
C(11) 0.031(2) 0.027(2) 0.041(2) 0.003(2) 0.001(2) 0.002(2)
C(12) 0.035(2) 0.032(2) 0.032(2) 0.001(2) -0.003(2) 0.004(2)
C(13) 0.030(2) 0.032(2) 0.025(2) -0.001(2) -0.002(2) 0.001(2)
C(14) 0.039(2) 0.030(2) 0.029(2) 0.003(2) -0.003(2) 0.003(2)
C(15) 0.028(2) 0.030(2) 0.030(2) 0.001(2) -0.002(2) 0.004(2)
C(16) 0.034(2) 0.037(2) 0.033(2) 0.005(2) -0.004(2) 0.006(2)
C(17) 0.031(2) 0.039(2) 0.032(2) -0.002(2) -0.002(2) 0.002(2)
C(18) 0.035(2) 0.043(2) 0.034(2) -0.001(2) 0.001(2) -0.005(2)
C(19) 0.027(2) 0.033(2) 0.036(2) 0.002(2) -0.002(2) -0.003(2)
C(20) 0.050(3) 0.057(3) 0.026(2) 0.007(2) 0.002(2) 0.002(2)
C(21) 0.130(6) 0.101(5) 0.031(3) 0.042(5) -0.005(3) 0.007(3)
C(22) 0.091(5) 0.110(5) 0.040(3) -0.026(4) -0.025(3) 0.007(3)
C(23) 0.076(4) 0.110(5) 0.043(3) 0.002(4) 0.018(3) 0.004(3)

loop_
_atom_site_label
_atom_site_fract_x
_atom_site_fract_y
_atom_site_fract_z
_atom_site_U_iso_or_equiv
_atom_site_thermal_displace_type
Os(1) 0.06302(1) 0.18172(2) 0.006768(9) 0.0305 Uij
Cl(1) -0.17455(9) 0.4477(1) 0.35191(7) 0.0523 Uij
Cl(2) -0.25019(8) 0.6107(1) 0.18735(8) 0.0494 Uij
O(1) 0.0969(2) -0.0089(3) 0.0154(2) 0.0360 Uij
O(2) 0.0632(2) 0.1264(3) 0.2766(2) 0.0379 Uij
O(3) -0.1227(2) 0.4457(3) -0.0976(2) 0.0435 Uij
N(1) 0.1634(3) 0.2587(4) 0.0065(2) 0.0417 Uij
N(2) 0.0275(2) 0.1828(3) 0.1334(2) 0.0311 Uij
N(3) -0.0380(3) 0.3135(3) 0.0000(2) 0.0306 Uij
N(4) 0.0352(2) 0.1801(3) -0.1287(2) 0.0295 Uij
C(1) 0.1562(3) -0.0399(4) 0.0848(2) 0.0300 Uij
C(2) 0.2238(3) -0.1364(4) 0.0702(3) 0.0356 Uij
C(3) 0.2867(3) -0.1756(4) 0.1366(3) 0.0414 Uij
C(4) 0.2831(3) -0.1173(5) 0.2185(3) 0.0433 Uij
C(5) 0.2161(3) -0.0233(4) 0.2338(3) 0.0364 Uij
C(6) 0.1505(3) 0.0161(4) 0.1690(2) 0.0298 Uij
C(7) 0.0775(3) 0.1122(4) 0.1983(3) 0.0311 Uij
C(8) -0.0374(3) 0.2828(4) 0.1547(2) 0.0291 Uij
C(9) -0.0699(3) 0.3142(4) 0.2373(3) 0.0361 Uij
C(10) -0.1364(3) 0.4129(4) 0.2468(2) 0.0361 Uij
C(11) -0.1707(3) 0.4831(4) 0.1750(3) 0.0329 Uij
C(12) -0.1398(3) 0.4536(4) 0.0915(2) 0.0332 Uij
C(13) -0.0742(3) 0.3545(4) 0.0815(2) 0.0288 Uij
C(14) -0.0678(3) 0.3569(4) -0.0817(3) 0.0325 Uij
C(15) -0.0247(3) 0.2770(4) -0.1543(2) 0.0294 Uij
C(16) -0.0466(3) 0.3012(4) -0.2407(3) 0.0346 Uij
C(17) -0.0069(3) 0.2241(4) -0.3066(3) 0.0341 Uij
C(18) 0.0547(3) 0.1262(4) -0.2782(3) 0.0373 Uij
C(19) 0.0744(3) 0.1052(4) -0.1901(3) 0.0323 Uij
C(20) -0.0324(3) 0.2432(5) -0.4039(3) 0.0443 Uij
C(21) -0.0796(5) 0.3751(7) -0.4207(3) 0.0875 Uij
C(22) -0.0986(5) 0.1343(7) -0.4333(3) 0.0805 Uij
C(23) 0.0573(4) 0.2379(7) -0.4573(3) 0.0761 Uij
H(1) 0.2268 -0.1759 0.0138 0.0427 Uij
H(2) 0.3320 -0.2421 0.1260 0.0497 Uij
H(3) 0.3269 -0.1422 0.2640 0.0520 Uij
H(4) 0.2144 0.0161 0.2903 0.0437 Uij
H(5) -0.0465 0.2681 0.2876 0.0434 Uij
H(6) -0.1635 0.5008 0.0418 0.0398 Uij
H(7) -0.0888 0.3703 -0.2563 0.0416 Uij
H(8) 0.0841 0.0724 -0.3204 0.0447 Uij
H(9) 0.1163 0.0367 -0.1727 0.0388 Uij
H(10) -0.0374 0.4431 -0.4030 0.1049 Uij
H(11) -0.0950 0.3838 -0.4816 0.1049 Uij
H(12) -0.1359 0.3807 -0.3880 0.1049 Uij
H(13) -0.1545 0.1371 -0.3999 0.0966 Uij
H(14) -0.1150 0.1450 -0.4939 0.0966 Uij
H(15) -0.0680 0.0524 -0.4246 0.0966 Uij
H(16) 0.0878 0.1561 -0.4482 0.0912 Uij
H(17) 0.0411 0.2481 -0.5180 0.0912 Uij
H(18) 0.0989 0.3064 -0.4391 0.0912 Uij

loop_
_atom_type_symbol
_atom_type_oxidation_number
_atom_type_number_in_cell
_atom_type_scat_dispersion_real
_atom_type_scat_dispersion_imag
_atom_type_scat_source
Os 0 4 -1.216 7.603 'International Tables'
Cl 0 8 0.148 0.159 'International Tables'
O 0 12 0.011 0.006 'International Tables'
N 0 16 0.006 0.003 'International Tables'
C 0 92 0.003 0.002 'International Tables'
H 0 72 0.000 0.000 'International Tables'

loop_
_geom_angle_atom_site_label_1
_geom_angle_atom_site_label_2
_geom_angle_atom_site_label_3
_geom_angle
_geom_angle_publ_flag
O(1) Os(1) N(1) 105.4(2) yes
O(1) Os(1) N(2) 90.4(1) yes
O(1) Os(1) N(3) 147.2(1) yes
O(1) Os(1) N(4) 95.4(1) yes
N(1) Os(1) N(2) 104.0(2) yes
N(1) Os(1) N(3) 107.4(2) yes
N(1) Os(1) N(4) 98.2(1) yes
N(2) Os(1) N(3) 81.2(1) yes
N(2) Os(1) N(4) 154.7(1) yes
N(3) Os(1) N(4) 80.6(1) yes
Os(1) O(1) C(1) 114.5(2) yes
Os(1) N(2) C(7) 122.8(3) yes
Os(1) N(2) C(8) 113.8(2) yes
C(7) N(2) C(8) 121.9(3) yes
Os(1) N(3) C(13) 115.8(2) yes
Os(1) N(3) C(14) 118.2(3) yes
C(13) N(3) C(14) 125.9(3) yes
Os(1) N(4) C(15) 112.2(2) yes
Os(1) N(4) C(19) 128.6(3) yes
C(15) N(4) C(19) 119.0(3) yes
O(1) C(1) C(2) 116.6(3) yes
O(1) C(1) C(6) 124.1(3) yes
C(2) C(1) C(6) 119.3(3) yes
C(1) C(2) C(3) 121.0(4) yes
C(2) C(3) C(4) 119.6(4) yes
C(3) C(4) C(5) 119.8(4) yes
C(4) C(5) C(6) 122.0(4) yes
C(1) C(6) C(5) 118.3(4) yes
C(1) C(6) C(7) 126.3(3) yes
C(5) C(6) C(7) 115.3(3) yes
O(2) C(7) N(2) 122.3(4) yes
O(2) C(7) C(6) 120.0(3) yes
N(2) C(7) C(6) 117.7(3) yes
N(2) C(8) C(9) 127.3(3) yes
N(2) C(8) C(13) 114.7(3) yes
C(9) C(8) C(13) 118.0(3) yes
C(8) C(9) C(10) 120.2(4) yes
Cl(1) C(10) C(9) 118.2(3) yes
Cl(1) C(10) C(11) 120.7(3) yes
C(9) C(10) C(11) 121.1(4) yes
Cl(2) C(11) C(10) 121.2(3) yes
Cl(2) C(11) C(12) 118.9(3) yes
C(10) C(11) C(12) 119.9(4) yes
C(11) C(12) C(13) 119.3(4) yes
N(3) C(13) C(8) 113.6(3) yes
N(3) C(13) C(12) 124.9(3) yes
C(8) C(13) C(12) 121.5(3) yes
O(3) C(14) N(3) 126.8(4) yes
O(3) C(14) C(15) 121.8(4) yes
N(3) C(14) C(15) 111.4(3) yes
N(4) C(15) C(14) 116.5(3) yes
N(4) C(15) C(16) 122.2(4) yes
C(14) C(15) C(16) 121.3(4) yes
C(15) C(16) C(17) 120.1(4) yes
C(16) C(17) C(18) 116.2(4) yes
C(16) C(17) C(20) 122.2(4) yes
C(18) C(17) C(20) 121.6(4) yes
C(17) C(18) C(19) 121.5(4) yes
N(4) C(19) C(18) 120.9(4) yes
C(17) C(20) C(21) 111.5(4) yes
C(17) C(20) C(22) 108.6(4) yes
C(17) C(20) C(23) 109.6(4) yes
C(21) C(20) C(22) 109.8(5) yes
C(21) C(20) C(23) 107.9(5) yes
C(22) C(20) C(23) 109.3(5) yes

loop_
_geom_bond_atom_site_label_1
_geom_bond_atom_site_label_2
_geom_bond_distance
_geom_bond_publ_flag
Os(1) O(1) 2.010(3) yes
Os(1) N(1) 1.621(4) yes
Os(1) N(2) 2.004(3) yes
Os(1) N(3) 1.962(3) yes
Os(1) N(4) 2.088(3) yes
Cl(1) C(10) 1.738(4) yes
Cl(2) C(11) 1.734(4) yes
O(1) C(1) 1.366(4) yes
O(2) C(7) 1.222(4) yes
O(3) C(14) 1.213(5) yes
N(2) C(7) 1.398(5) yes
N(2) C(8) 1.416(5) yes
N(3) C(13) 1.417(5) yes
N(3) C(14) 1.375(5) yes
N(4) C(15) 1.352(5) yes
N(4) C(19) 1.339(5) yes
C(1) C(2) 1.395(5) yes
C(1) C(6) 1.408(5) yes
C(2) C(3) 1.386(6) yes
C(3) C(4) 1.383(6) yes
C(4) C(5) 1.372(6) yes
C(5) C(6) 1.393(5) yes
C(6) C(7) 1.500(5) yes
C(8) C(9) 1.388(6) yes
C(8) C(13) 1.420(5) yes
C(9) C(10) 1.388(6) yes
C(10) C(11) 1.384(6) yes
C(11) C(12) 1.387(5) yes
C(12) C(13) 1.384(5) yes
C(14) C(15) 1.514(5) yes
C(15) C(16) 1.365(6) yes
C(16) C(17) 1.403(6) yes
C(17) C(18) 1.387(6) yes
C(17) C(20) 1.527(5) yes
C(18) C(19) 1.378(6) yes
C(20) C(21) 1.522(8) yes
C(20) C(22) 1.513(8) yes
C(20) C(23) 1.524(7) yes
